data_4061922
loop_
_publ_author_name
'Weng, Zhiqiang'
'Leong, Weng Kee '
'Vittal, Jagadese J.'
'Goh, Lai Yoong'

_publ_section_title
;
 Complexes from Ring Opening of Lawesson's Reagent and
 Phosphorus-Phosphorus Coupling
;
_journal_coden_ASTM ORGND7
_journal_issue 8
_journal_name_full Organometallics
_journal_page_first 1645
_journal_page_last 1656
_journal_paper_doi 10.1021/om020933z
_journal_volume 22
_journal_year 2003
_chemical_formula_sum 'C22 H17 Cr2 O6 P S'
_chemical_formula_weight 544.39
_space_group_IT_number 33
_symmetry_cell_setting orthorhombic
_symmetry_space_group_name_Hall 'P 2c -2n'
_symmetry_space_group_name_H-M 'P n a 21'
_cell_angle_alpha 90.00
_cell_angle_beta 90.00
_cell_angle_gamma 90.00
_cell_formula_units_Z 4
_cell_length_a 19.6999(17)
_cell_length_b 9.6164(9)
_cell_length_c 11.5827(10)
_cell_measurement_temperature 293(2)
_cell_volume 2194.3(3)
_diffrn_ambient_temperature 293(2)
_exptl_crystal_density_diffrn 1.648
_cod_depositor_comments
;
The following automatic conversions were performed:
'_symmetry_cell_setting' value 'Orthorhombic' changed to 'orthorhombic'
according to '/home/saulius/struct/CIF-dictionaries/cif_core.dic'
dictionary named 'cif_core.dic' version 2.4.1 from 2010-06-29.

Automatic conversion script
Id: cif_fix_enum 1527 2010-12-29 10:47:43Z saulius 

 Updated bibliographic information.

 Antanas Vaitkus,
 2019-09-23
;
_cod_database_code 4061922

loop_
_symmetry_equiv_pos_as_xyz
'x, y, z'
'-x, -y, z+1/2'
'x+1/2, -y+1/2, z'
'-x+1/2, y+1/2, z+1/2'

loop_
_atom_site_label
_atom_site_type_symbol
_atom_site_fract_x
_atom_site_fract_y
_atom_site_fract_z
_atom_site_U_iso_or_equiv
_atom_site_adp_type
_atom_site_occupancy
_atom_site_symmetry_multiplicity
_atom_site_calc_flag
_atom_site_refinement_flags
_atom_site_disorder_assembly
_atom_site_disorder_group
Cr1 Cr 0.09872(4) 1.03879(9) 0.55877(9) 0.0278(2) Uani 1 1 d . . .
Cr2 Cr 0.21136(5) 0.65164(10) 0.49871(10) 0.0296(2) Uani 1 1 d . . .
P1 P 0.11554(7) 0.79807(15) 0.56364(15) 0.0244(3) Uani 1 1 d . . .
S1 S 0.12484(9) 0.88385(18) 0.72252(13) 0.0356(4) Uani 1 1 d . . .
C1 C -0.1438(4) 0.3362(9) 0.4722(8) 0.062(3) Uani 1 1 d . . .
H1A H -0.1831 0.2817 0.4910 0.093 Uiso 1 1 calc R . .
H1B H -0.1062 0.2755 0.4568 0.093 Uiso 1 1 calc R . .
H1C H -0.1530 0.3917 0.4051 0.093 Uiso 1 1 calc R . .
O1 O -0.1276(2) 0.4241(5) 0.5661(5) 0.0475(12) Uani 1 1 d . . .
C2 C 0.1688(4) 1.1350(8) 0.6204(6) 0.0391(17) Uani 1 1 d . . .
O2 O 0.2153(3) 1.2023(6) 0.6561(5) 0.0585(15) Uani 1 1 d . . .
C3 C 0.1570(4) 1.0359(8) 0.4376(7) 0.0477(19) Uani 1 1 d . . .
O3 O 0.1959(3) 1.0366(6) 0.3626(5) 0.0649(16) Uani 1 1 d . . .
C4 C 0.1676(3) 0.7149(7) 0.3631(6) 0.0363(16) Uani 1 1 d . . .
O4 O 0.1438(2) 0.7520(6) 0.2798(4) 0.0548(14) Uani 1 1 d . . .
C5 C 0.1677(3) 0.5508(8) 0.6144(7) 0.0440(18) Uani 1 1 d . . .
O5 O 0.1443(3) 0.4867(5) 0.6880(4) 0.0551(15) Uani 1 1 d . . .
C6 C 0.2011(4) 0.4843(8) 0.4241(6) 0.0447(18) Uani 1 1 d . . .
O6 O 0.1942(3) 0.3776(6) 0.3817(6) 0.0741(17) Uani 1 1 d . . .
C7 C 0.0413(4) 1.2172(9) 0.5150(15) 0.082(4) Uani 1 1 d . . .
H7 H 0.0605 1.3060 0.4895 0.098 Uiso 1 1 calc R . .
C8 C 0.0247(5) 1.1864(17) 0.6235(11) 0.095(5) Uani 1 1 d . . .
H8 H 0.0296 1.2469 0.6911 0.114 Uiso 1 1 calc R . .
C9 C -0.0079(6) 1.055(2) 0.6198(16) 0.114(6) Uani 1 1 d . . .
H9 H -0.0289 1.0045 0.6842 0.137 Uiso 1 1 calc R . .
C10 C -0.0085(5) 1.0202(11) 0.5106(18) 0.087(4) Uani 1 1 d . . .
H10 H -0.0288 0.9339 0.4816 0.105 Uiso 1 1 calc R . .
C11 C 0.0202(6) 1.1134(17) 0.4434(9) 0.094(4) Uani 1 1 d . . .
H11 H 0.0213 1.1134 0.3589 0.113 Uiso 1 1 calc R . .
C12 C 0.2844(3) 0.7148(8) 0.6285(6) 0.0453(19) Uani 1 1 d . . .
H12 H 0.2761 0.7160 0.7120 0.054 Uiso 1 1 calc R . .
C13 C 0.2766(3) 0.8263(7) 0.5557(8) 0.0395(16) Uani 1 1 d . . .
H13 H 0.2614 0.9198 0.5773 0.047 Uiso 1 1 calc R . .
C14 C 0.2964(3) 0.7815(9) 0.4438(6) 0.0420(19) Uani 1 1 d . . .
H14 H 0.2974 0.8397 0.3744 0.050 Uiso 1 1 calc R . .
C15 C 0.3176(3) 0.6466(9) 0.4503(7) 0.049(2) Uani 1 1 d . . .
H15 H 0.3368 0.5926 0.3863 0.058 Uiso 1 1 calc R . .
C16 C 0.3112(3) 0.5998(7) 0.5651(8) 0.0466(17) Uani 1 1 d . . .
H16 H 0.3260 0.5100 0.5963 0.056 Uiso 1 1 calc R . .
C1A C 0.0377(3) 0.6910(6) 0.5608(6) 0.0277(13) Uani 1 1 d . . .
C2A C 0.0041(3) 0.6604(8) 0.6615(6) 0.0399(18) Uani 1 1 d . . .
H2A H 0.0191 0.6973 0.7312 0.048 Uiso 1 1 calc R . .
C3A C -0.0533(4) 0.5731(8) 0.6589(6) 0.0427(19) Uani 1 1 d . . .
H3A H -0.0774 0.5568 0.7266 0.051 Uiso 1 1 calc R . .
C4A C -0.0738(3) 0.5126(6) 0.5591(7) 0.0325(14) Uani 1 1 d . . .
C5A C -0.0406(3) 0.5438(7) 0.4555(6) 0.0338(17) Uani 1 1 d . . .
H5A H -0.0553 0.5056 0.3861 0.041 Uiso 1 1 calc R . .
C6A C 0.0146(3) 0.6331(8) 0.4587(6) 0.0355(17) Uani 1 1 d . . .
H6A H 0.0368 0.6548 0.3902 0.043 Uiso 1 1 calc R . .

loop_
_atom_site_aniso_label
_atom_site_aniso_U_11
_atom_site_aniso_U_22
_atom_site_aniso_U_33
_atom_site_aniso_U_23
_atom_site_aniso_U_13
_atom_site_aniso_U_12
Cr1 0.0270(5) 0.0258(5) 0.0305(5) 0.0006(6) -0.0030(5) 0.0044(4)
Cr2 0.0298(5) 0.0301(5) 0.0291(5) -0.0052(5) 0.0008(5) 0.0016(4)
P1 0.0237(7) 0.0245(8) 0.0249(8) -0.0020(8) 0.0018(8) 0.0014(6)
S1 0.0468(10) 0.0349(10) 0.0251(8) -0.0054(7) -0.0018(8) 0.0033(8)
C1 0.039(4) 0.058(6) 0.088(7) -0.005(5) -0.002(4) 0.000(4)
O1 0.038(2) 0.040(3) 0.065(3) 0.002(3) 0.003(3) -0.008(2)
C2 0.043(4) 0.040(5) 0.034(4) -0.008(3) 0.003(3) 0.008(3)
O2 0.051(3) 0.059(4) 0.066(4) -0.018(3) -0.002(3) -0.006(3)
C3 0.066(5) 0.035(5) 0.043(4) 0.010(4) -0.007(4) 0.002(4)
O3 0.090(4) 0.057(4) 0.047(3) 0.010(3) 0.031(3) 0.000(3)
C4 0.042(4) 0.039(4) 0.028(4) -0.009(3) 0.009(3) -0.010(3)
O4 0.049(3) 0.085(4) 0.031(3) 0.004(3) -0.008(3) 0.002(3)
C5 0.035(4) 0.038(5) 0.059(5) -0.004(4) -0.005(4) 0.016(3)
O5 0.076(4) 0.040(3) 0.050(3) 0.015(3) 0.018(3) 0.004(3)
C6 0.047(4) 0.042(5) 0.045(5) -0.009(4) 0.004(4) -0.005(4)
O6 0.095(4) 0.051(4) 0.076(4) -0.024(3) 0.008(4) -0.010(3)
C7 0.043(5) 0.041(5) 0.163(12) 0.022(7) -0.010(7) 0.032(4)
C8 0.056(7) 0.154(14) 0.075(8) -0.061(9) -0.009(7) 0.058(8)
C9 0.029(6) 0.180(18) 0.133(12) 0.099(13) 0.027(8) 0.045(7)
C10 0.040(6) 0.046(6) 0.177(13) 0.012(9) -0.036(8) 0.002(4)
C11 0.078(8) 0.150(13) 0.055(6) -0.020(8) -0.032(6) 0.063(8)
C12 0.038(4) 0.064(6) 0.034(4) -0.010(4) -0.012(4) -0.002(4)
C13 0.024(3) 0.030(4) 0.065(4) -0.009(4) -0.006(4) -0.005(2)
C14 0.028(4) 0.068(6) 0.029(4) -0.003(4) 0.003(3) -0.003(4)
C15 0.029(4) 0.064(6) 0.052(5) -0.022(4) 0.009(4) 0.003(4)
C16 0.033(4) 0.041(4) 0.066(5) -0.003(5) -0.011(4) 0.005(3)
C1A 0.030(3) 0.024(3) 0.029(3) -0.004(3) 0.005(4) 0.006(2)
C2A 0.049(4) 0.047(5) 0.024(4) -0.003(3) -0.001(3) -0.006(4)
C3A 0.046(4) 0.046(5) 0.036(4) 0.005(3) 0.014(4) 0.004(4)
C4A 0.026(3) 0.026(3) 0.045(4) 0.001(4) 0.004(4) 0.002(2)
C5A 0.026(3) 0.037(4) 0.038(4) -0.010(3) -0.002(3) -0.007(3)
C6A 0.030(4) 0.043(5) 0.034(4) -0.005(3) 0.007(3) -0.006(3)

loop_
_geom_bond_atom_site_label_1
_geom_bond_atom_site_label_2
_geom_bond_distance
_geom_bond_site_symmetry_2
_geom_bond_publ_flag
Cr1 C3 1.813(9) . ?
Cr1 C2 1.810(7) . ?
Cr1 C7 2.116(7) . ?
Cr1 C11 2.166(9) . ?
Cr1 C8 2.169(9) . ?
Cr1 C10 2.192(10) . ?
Cr1 C9 2.221(10) . ?
Cr1 P1 2.3391(17) . ?
Cr1 S1 2.466(2) . ?
Cr2 C6 1.838(8) . ?
Cr2 C5 1.865(9) . ?
Cr2 C4 1.893(7) . ?
Cr2 C15 2.168(7) . ?
Cr2 C16 2.170(7) . ?
Cr2 C12 2.167(7) . ?
Cr2 C14 2.184(7) . ?
Cr2 C13 2.215(6) . ?
Cr2 P1 2.4722(17) . ?
P1 C1A 1.848(6) . ?
P1 S1 2.025(2) . ?
C1 O1 1.414(10) . ?
O1 C4A 1.362(7) . ?
C2 O2 1.194(8) . ?
C3 O3 1.160(9) . ?
C4 O4 1.130(8) . ?
C5 O5 1.149(8) . ?
C6 O6 1.146(8) . ?
C7 C8 1.331(16) . ?
C7 C11 1.363(15) . ?
C8 C9 1.421(19) . ?
C9 C10 1.308(17) . ?
C10 C11 1.314(18) . ?
C12 C13 1.373(10) . ?
C12 C16 1.429(11) . ?
C13 C14 1.421(10) . ?
C14 C15 1.366(11) . ?
C15 C16 1.410(11) . ?
C1A C2A 1.373(9) . ?
C1A C6A 1.384(8) . ?
C2A C3A 1.407(10) . ?
C3A C4A 1.356(10) . ?
C4A C5A 1.399(9) . ?
C5A C6A 1.386(9) . ?
